data_8100993
loop_
_publ_author_name
'Zheng, Yue-Qing'
'Lin, Jian-Li'

_publ_section_title
;
Crystal structure of tetraaqua-(1,10-phenanthroline-N,N')manganese(II) 
sulfate dihydrate, [Mn(H~2~O)~4~(phen)]SO~4~ &#x00B7; 2H2O
;
_journal_issue 3
_journal_name_full 'Zeitschrift f\"ur Kristallographie - New Crystal Structures'
_journal_page_first 353
_journal_page_last 354
_journal_volume 216
_journal_year 2001
_chemical_formula_structural '[Mn(H2 O)4 (phen)]S O4 . 2H2 O'
_chemical_formula_sum 'C12 H20 Mn N2 O10 S'
_chemical_formula_weight 439.30
_space_group_IT_number 61
_symmetry_cell_setting orthorhombic
_symmetry_space_group_name_Hall '-P 2ac 2ab'
_symmetry_space_group_name_H-M 'P b c a'
_cell_angle_alpha 90.00
_cell_angle_beta 90.00
_cell_angle_gamma 90.00
_cell_formula_units_Z 8
_cell_length_a 8.877(2)
_cell_length_b 18.5090(10)
_cell_length_c 22.087(2)
_cell_measurement_temperature 293(2)
_cell_volume 3629.0(9)
_diffrn_ambient_temperature 293(2)
_exptl_crystal_density_diffrn 1.608
_cod_database_code 8100993

loop_
_symmetry_equiv_pos_as_xyz
'x, y, z'
'-x+1/2, -y, z+1/2'
'-x, y+1/2, -z+1/2'
'x+1/2, -y+1/2, -z'
'-x, -y, -z'
'x-1/2, y, -z-1/2'
'x, -y-1/2, z-1/2'
'-x-1/2, y-1/2, z'

loop_
_atom_site_label
_atom_site_type_symbol
_atom_site_fract_x
_atom_site_fract_y
_atom_site_fract_z
_atom_site_U_iso_or_equiv
_atom_site_adp_type
_atom_site_occupancy
_atom_site_calc_flag
_atom_site_refinement_flags
_atom_site_disorder_assembly
_atom_site_disorder_group
Mn Mn 0.13405(4) 0.088007(15) 0.414777(14) 0.02987(11) Uani 1 d . . .
S S 0.08865(6) 0.15594(2) -0.03211(2) 0.03182(14) Uani 1 d . . .
N1 N 0.2395(2) 0.02932(9) 0.33599(8) 0.0364(4) Uani 1 d . . .
N2 N 0.0463(2) 0.14232(9) 0.32940(8) 0.0367(4) Uani 1 d . . .
C1 C 0.3307(3) -0.02693(12) 0.33902(12) 0.0492(6) Uani 1 d . . .
H1 H 0.3621 -0.0427 0.3769 0.076(3) Uiso 1 calc R . .
C2 C 0.3825(4) -0.06404(16) 0.28741(16) 0.0683(9) Uani 1 d . . .
H2 H 0.4456 -0.1039 0.2912 0.076(3) Uiso 1 calc R . .
C3 C 0.3385(4) -0.04045(18) 0.23201(15) 0.0693(9) Uani 1 d . . .
H3 H 0.3716 -0.0645 0.1975 0.076(3) Uiso 1 calc R . .
C4 C 0.2444(3) 0.01937(15) 0.22632(11) 0.0519(6) Uani 1 d . . .
C5 C 0.1961(4) 0.0491(2) 0.16946(12) 0.0708(9) Uani 1 d . . .
H5 H 0.2286 0.0275 0.1337 0.076(3) Uiso 1 calc R . .
C6 C 0.1062(4) 0.1066(2) 0.16640(12) 0.0697(9) Uani 1 d . . .
H6 H 0.0779 0.1244 0.1287 0.076(3) Uiso 1 calc R . .
C7 C 0.0527(3) 0.14123(16) 0.21969(11) 0.0518(7) Uani 1 d . . .
C8 C -0.0418(3) 0.20166(17) 0.21933(14) 0.0629(8) Uani 1 d . . .
H8 H -0.0715 0.2219 0.1827 0.076(3) Uiso 1 calc R . .
C9 C -0.0902(3) 0.23094(16) 0.27196(15) 0.0630(8) Uani 1 d . . .
H9 H -0.1531 0.2711 0.2720 0.076(3) Uiso 1 calc R . .
C10 C -0.0435(3) 0.19932(13) 0.32650(12) 0.0498(6) Uani 1 d . . .
H10 H -0.0774 0.2195 0.3626 0.076(3) Uiso 1 calc R . .
C11 C 0.0959(2) 0.11328(12) 0.27670(10) 0.0373(5) Uani 1 d . . .
C12 C 0.1950(2) 0.05232(12) 0.28017(10) 0.0377(5) Uani 1 d . . .
O1 O 0.28429(17) 0.17902(7) 0.42486(7) 0.0380(4) Uani 1 d . . .
O2 O -0.02521(18) 0.14582(8) 0.47005(8) 0.0444(4) Uani 1 d . . .
O3 O 0.26337(18) 0.03698(7) 0.48832(7) 0.0411(4) Uani 1 d . . .
O4 O -0.01394(18) -0.00548(8) 0.42461(7) 0.0402(4) Uani 1 d . . .
O5 O 0.94546(18) 0.13044(8) 0.63007(8) 0.0482(4) Uani 1 d . . .
O6 O 0.7044(2) 0.29631(10) 0.40312(9) 0.0578(5) Uani 1 d . . .
O7 O 0.18721(19) 0.10551(8) 0.00081(8) 0.0467(4) Uani 1 d . . .
O8 O -0.04484(17) 0.11719(9) -0.05448(8) 0.0454(4) Uani 1 d . . .
O9 O 0.04023(18) 0.21419(8) 0.00958(8) 0.0435(4) Uani 1 d . . .
O10 O 0.17102(19) 0.18756(8) -0.08327(7) 0.0434(4) Uani 1 d . . .
HAO1 H 0.3674 0.1877 0.4500 0.050 Uiso 1 d . . .
HBO1 H 0.2494 0.2212 0.4216 0.050 Uiso 1 d . . .
HAO2 H 0.0004 0.1856 0.4865 0.050 Uiso 1 d . . .
HBO2 H -0.1082 0.1364 0.4816 0.050 Uiso 1 d . . .
HAO3 H 0.3330 0.0576 0.5091 0.050 Uiso 1 d . . .
HBO3 H 0.2985 -0.0040 0.4875 0.050 Uiso 1 d . . .
HAO4 H -0.0862 -0.0180 0.4518 0.050 Uiso 1 d . . .
HBO4 H 0.0074 -0.0455 0.4134 0.050 Uiso 1 d . . .
HAO5 H 1.0196 0.1585 0.6207 0.050 Uiso 1 d . . .
HBO5 H 0.8727 0.1535 0.6125 0.050 Uiso 1 d . . .
HAO6 H 0.7798 0.3238 0.4198 0.050 Uiso 1 d . . .
HBO6 H 0.6814 0.2664 0.4352 0.050 Uiso 1 d . . .

loop_
_atom_site_aniso_label
_atom_site_aniso_U_11
_atom_site_aniso_U_22
_atom_site_aniso_U_33
_atom_site_aniso_U_23
_atom_site_aniso_U_13
_atom_site_aniso_U_12
Mn 0.03320(18) 0.02592(16) 0.03047(17) -0.00085(12) 0.00075(13) 0.00083(12)
S 0.0269(2) 0.0221(2) 0.0464(3) 0.0008(2) 0.0057(2) -0.00012(19)
N1 0.0349(9) 0.0331(9) 0.0413(10) -0.0014(8) 0.0058(8) -0.0013(8)
N2 0.0360(10) 0.0361(9) 0.0381(9) 0.0016(8) -0.0024(8) -0.0007(8)
C1 0.0468(14) 0.0388(12) 0.0621(16) -0.0020(11) 0.0138(12) 0.0049(11)
C2 0.0568(18) 0.0488(14) 0.099(3) -0.0144(16) 0.0282(17) 0.0093(14)
C3 0.066(2) 0.078(2) 0.0641(19) -0.0311(16) 0.0267(16) -0.0072(16)
C4 0.0402(13) 0.0682(16) 0.0473(14) -0.0156(13) 0.0154(11) -0.0155(13)
C5 0.0624(18) 0.117(3) 0.0335(13) -0.0161(16) 0.0135(13) -0.021(2)
C6 0.0588(18) 0.115(3) 0.0349(13) 0.0049(16) -0.0007(13) -0.0235(19)
C7 0.0446(14) 0.0728(17) 0.0381(12) 0.0115(12) -0.0072(11) -0.0213(13)
C8 0.0580(18) 0.0732(19) 0.0576(17) 0.0301(15) -0.0195(14) -0.0125(15)
C9 0.0557(16) 0.0531(15) 0.080(2) 0.0184(15) -0.0221(16) 0.0015(13)
C10 0.0491(15) 0.0424(12) 0.0580(15) 0.0043(12) -0.0094(12) 0.0056(11)
C11 0.0302(11) 0.0460(12) 0.0356(11) 0.0039(9) -0.0009(9) -0.0134(9)
C12 0.0312(11) 0.0458(12) 0.0359(11) -0.0063(10) 0.0059(9) -0.0131(10)
O1 0.0356(8) 0.0272(7) 0.0511(9) -0.0016(6) -0.0083(7) -0.0001(6)
O2 0.0394(8) 0.0366(8) 0.0573(10) -0.0141(7) 0.0157(8) -0.0051(7)
O3 0.0436(9) 0.0262(7) 0.0536(9) -0.0012(6) -0.0157(8) 0.0010(6)
O4 0.0403(8) 0.0330(7) 0.0472(9) -0.0022(7) 0.0038(7) -0.0063(7)
O5 0.0445(9) 0.0393(8) 0.0607(10) 0.0038(8) -0.0105(8) -0.0001(7)
O6 0.0465(10) 0.0631(11) 0.0639(11) 0.0000(9) -0.0023(9) 0.0009(9)
O7 0.0417(9) 0.0288(7) 0.0697(11) 0.0039(7) -0.0080(8) 0.0034(7)
O8 0.0344(8) 0.0428(8) 0.0589(10) 0.0006(8) 0.0009(8) -0.0090(7)
O9 0.0473(9) 0.0283(7) 0.0548(9) -0.0036(7) 0.0138(8) 0.0025(7)
O10 0.0454(9) 0.0322(7) 0.0525(9) -0.0013(7) 0.0172(8) -0.0069(7)

loop_
_geom_bond_atom_site_label_1
_geom_bond_atom_site_label_2
_geom_bond_distance
_geom_bond_site_symmetry_2
_geom_bond_publ_flag
Mn O2 2.1528(15) . ?
Mn O1 2.1600(15) . ?
Mn O4 2.1834(15) . ?
Mn O3 2.2019(15) . ?
Mn N1 2.2547(17) . ?
Mn N2 2.2743(18) . ?
S O10 1.4677(16) . ?
S O8 1.4706(16) . ?
S O7 1.4714(16) . ?
S O9 1.4817(15) . ?
N1 C1 1.321(3) . ?
N1 C12 1.363(3) . ?
N2 C10 1.324(3) . ?
N2 C11 1.356(3) . ?
C1 C2 1.408(4) . ?
C1 H1 0.9300 . ?
C2 C3 1.357(5) . ?
C2 H2 0.9300 . ?
C3 C4 1.393(4) . ?
C3 H3 0.9300 . ?
C4 C12 1.407(3) . ?
C4 C5 1.436(4) . ?
C5 C6 1.332(5) . ?
C5 H5 0.9300 . ?
C6 C7 1.422(4) . ?
C6 H6 0.9300 . ?
C7 C8 1.398(4) . ?
C7 C11 1.414(3) . ?
C8 C9 1.353(4) . ?
C8 H8 0.9300 . ?
C9 C10 1.402(4) . ?
C9 H9 0.9300 . ?
C10 H10 0.9300 . ?
C11 C12 1.433(3) . ?
O1 HAO1 0.9373 . ?
O1 HBO1 0.8430 . ?
O2 HAO2 0.8518 . ?
O2 HBO2 0.7989 . ?
O3 HAO3 0.8593 . ?
O3 HBO3 0.8202 . ?
O4 HAO4 0.9087 . ?
O4 HBO4 0.8036 . ?
O5 HAO5 0.8636 . ?
O5 HBO5 0.8660 . ?
O6 HAO6 0.9176 . ?
O6 HBO6 0.9222 . ?
